data_4120524
loop_
_publ_author_name
'Dettenrieder, Nicole'
'Sch\"adle, Christoph'
'Maichle-M\"ossmer, C\"acilia'
'Sirsch, Peter'
'Anwander, Reiner'

_publ_section_title
;
 A dimethylgallium boryl complex and its methyllithium addition compound.
;
_journal_issue 3
_journal_name_full 'Journal of the American Chemical Society'
_journal_page_first 886
_journal_page_last 889
_journal_paper_doi 10.1021/ja4117318
_journal_volume 136
_journal_year 2014
_chemical_formula_sum 'C134 H198 B4 Ga4 Li4 N8'
_chemical_formula_weight 2270.87
_chemical_name_systematic
;
 ?
;
_space_group_crystal_system monoclinic
_space_group_IT_number 14
_space_group_name_Hall '-P 2ybc'
_space_group_name_H-M_alt 'P 1 21/c 1'
_symmetry_space_group_name_Hall '-P 2ybc'
_symmetry_space_group_name_H-M 'P 1 21/c 1'
_atom_sites_solution_hydrogens mixed
_audit_creation_method SHELXL-2013
_cell_angle_alpha 90
_cell_angle_beta 116.763(2)
_cell_angle_gamma 90
_cell_formula_units_Z 2
_cell_length_a 19.5718(10)
_cell_length_b 18.8267(11)
_cell_length_c 20.2279(10)
_cell_measurement_reflns_used 9608
_cell_measurement_temperature 100(2)
_cell_measurement_theta_max 26.01
_cell_measurement_theta_min 2.47
_cell_volume 6655.0(6)
_computing_structure_refinement 'SHELXL-2013 (Sheldrick, 2013)'
_diffrn_ambient_temperature 100(2)
_diffrn_measured_fraction_theta_full 0.991
_diffrn_measured_fraction_theta_max 0.992
_diffrn_measurement_device_type 'APEX II DUO'
_diffrn_measurement_method 'omega/phi scans'
_diffrn_radiation_type MoK\a
_diffrn_radiation_wavelength 0.71073
_diffrn_reflns_av_R_equivalents 0.0815
_diffrn_reflns_av_unetI/netI 0.0941
_diffrn_reflns_Laue_measured_fraction_full 0.991
_diffrn_reflns_Laue_measured_fraction_max 0.992
_diffrn_reflns_limit_h_max 23
_diffrn_reflns_limit_h_min -25
_diffrn_reflns_limit_k_max 24
_diffrn_reflns_limit_k_min -23
_diffrn_reflns_limit_l_max 25
_diffrn_reflns_limit_l_min -25
_diffrn_reflns_number 56680
_diffrn_reflns_point_group_measured_fraction_full 0.991
_diffrn_reflns_point_group_measured_fraction_max 0.992
_diffrn_reflns_theta_full 25.242
_diffrn_reflns_theta_max 27.103
_diffrn_reflns_theta_min 5.145
_diffrn_source 'Imus fine focus'
_exptl_absorpt_coefficient_mu 0.849
_exptl_absorpt_correction_T_max 0.9030
_exptl_absorpt_correction_T_min 0.8710
_exptl_absorpt_correction_type numerical
_exptl_absorpt_process_details sadabs
_exptl_crystal_colour colourless
_exptl_crystal_density_diffrn 1.133
_exptl_crystal_description column
_exptl_crystal_F_000 2428
_exptl_crystal_size_max 0.167
_exptl_crystal_size_mid 0.130
_exptl_crystal_size_min 0.122
_refine_diff_density_max 0.632
_refine_diff_density_min -0.542
_refine_diff_density_rms 0.062
_refine_ls_extinction_method none
_refine_ls_goodness_of_fit_ref 0.942
_refine_ls_hydrogen_treatment constr
_refine_ls_matrix_type full
_refine_ls_number_parameters 716
_refine_ls_number_reflns 14552
_refine_ls_number_restraints 727
_refine_ls_restrained_S_all 0.946
_refine_ls_R_factor_all 0.0741
_refine_ls_R_factor_gt 0.0420
_refine_ls_shift/su_max 0.001
_refine_ls_shift/su_mean 0.000
_refine_ls_structure_factor_coef Fsqd
_refine_ls_weighting_details 'w=1/[\s^2^(Fo^2^)+(0.0288P)^2^] where P=(Fo^2^+2Fc^2^)/3'
_refine_ls_weighting_scheme calc
_refine_ls_wR_factor_gt 0.0816
_refine_ls_wR_factor_ref 0.0878
_reflns_Friedel_coverage 0.000
_reflns_number_gt 9531
_reflns_number_total 14552
_reflns_threshold_expression 'I > 2\s(I)'
_cod_data_source_file ja4117318_si_004.cif
_cod_data_source_block mo_nd402b_0m
_cod_database_code 4120524
_shelx_space_group_comment
;
The symmetry employed for this shelxl refinement is uniquely defined
by the following loop, which should always be used as a source of
symmetry information in preference to the above space-group names.
They are only intended as comments.
;
_shelx_estimated_absorpt_t_min 0.871
_shelx_estimated_absorpt_t_max 0.903
_shelxl_version_number 2013-3

loop_
_space_group_symop_operation_xyz
'x, y, z'
'-x, y+1/2, -z+1/2'
'-x, -y, -z'
'x, -y-1/2, z-1/2'

loop_
_atom_site_label
_atom_site_type_symbol
_atom_site_fract_x
_atom_site_fract_y
_atom_site_fract_z
_atom_site_U_iso_or_equiv
_atom_site_adp_type
_atom_site_occupancy
_atom_site_site_symmetry_order
_atom_site_calc_flag
_atom_site_refinement_flags_posn
_atom_site_refinement_flags_adp
_atom_site_refinement_flags_occupancy
_atom_site_disorder_assembly
_atom_site_disorder_group
Ga1 Ga 0.69609(2) 0.35851(2) 0.50047(2) 0.01958(7) Uani 1 1 d . U . . .
Ga2 Ga 0.33435(2) 0.30661(2) 0.43840(2) 0.01849(7) Uani 1 1 d . U . . .
Li1 Li 0.2640(2) 0.4188(2) 0.4578(2) 0.0306(10) Uani 1 1 d . U . . .
Li2 Li 0.5655(2) 0.2906(2) 0.4689(2) 0.0292(10) Uani 1 1 d . U . . .
B1 B 0.80332(15) 0.32392(14) 0.51328(14) 0.0177(6) Uani 1 1 d . U . . .
B2 B 0.29933(15) 0.20165(15) 0.40796(13) 0.0172(6) Uani 1 1 d . U . . .
N2 N 0.87033(10) 0.36746(10) 0.53023(10) 0.0176(4) Uani 1 1 d . U . . .
N3 N 0.34670(10) 0.14190(10) 0.40950(9) 0.0154(4) Uani 1 1 d . U . . .
N4 N 0.22499(10) 0.16862(10) 0.38100(10) 0.0169(4) Uani 1 1 d . U . . .
N5 N 0.83006(10) 0.25453(10) 0.50421(10) 0.0188(4) Uani 1 1 d . U . . .
C3 C 0.92956(13) 0.32639(13) 0.52996(13) 0.0239(6) Uani 1 1 d . U . . .
H3 H 0.9788 0.3433 0.5392 0.029 Uiso 1 1 calc R U . . .
C4 C 0.90550(13) 0.25923(13) 0.51450(13) 0.0251(6) Uani 1 1 d . U . . .
H4 H 0.9351 0.2207 0.5110 0.030 Uiso 1 1 calc R U . . .
C6 C 0.78912(12) 0.18828(12) 0.48297(13) 0.0199(5) Uani 1 1 d . U . . .
C7 C 0.79643(13) 0.13930(13) 0.53806(13) 0.0248(6) Uani 1 1 d . U . . .
C8 C 0.75935(14) 0.07434(13) 0.51593(14) 0.0275(6) Uani 1 1 d . U . . .
H8 H 0.7642 0.0402 0.5523 0.033 Uiso 1 1 calc R U . . .
C9 C 0.71567(13) 0.05863(13) 0.44223(13) 0.0259(6) Uani 1 1 d . U . . .
H9 H 0.6907 0.0140 0.4282 0.031 Uiso 1 1 calc R U . . .
C10 C 0.70817(13) 0.10788(13) 0.38861(13) 0.0238(6) Uani 1 1 d . U . . .
H10 H 0.6774 0.0967 0.3379 0.029 Uiso 1 1 calc R U . . .
C11 C 0.74478(13) 0.17329(13) 0.40746(13) 0.0212(5) Uani 1 1 d . U . . .
C12 C 0.87745(12) 0.44266(12) 0.54132(12) 0.0180(5) Uani 1 1 d . U . . .
C13 C 0.90096(12) 0.47001(12) 0.61271(12) 0.0194(5) Uani 1 1 d . U . . .
C14 C 0.90114(13) 0.54363(13) 0.62071(13) 0.0241(6) Uani 1 1 d . U . . .
H14 H 0.9163 0.5634 0.6685 0.029 Uiso 1 1 calc R U . . .
C15 C 0.87953(13) 0.58840(13) 0.56012(14) 0.0283(6) Uani 1 1 d . U . . .
H15 H 0.8784 0.6384 0.5662 0.034 Uiso 1 1 calc R U . . .
C16 C 0.85964(13) 0.56004(13) 0.49094(14) 0.0270(6) Uani 1 1 d . U . . .
H16 H 0.8465 0.5912 0.4500 0.032 Uiso 1 1 calc R U . . .
C17 C 0.85836(13) 0.48700(13) 0.47944(13) 0.0224(5) Uani 1 1 d . U . . .
C18 C 0.30317(13) 0.08021(12) 0.38610(12) 0.0209(5) Uani 1 1 d . U . . .
H18 H 0.3219 0.0345 0.3827 0.025 Uiso 1 1 calc R U . . .
C19 C 0.23051(13) 0.09595(12) 0.36926(12) 0.0219(5) Uani 1 1 d . U . . .
H19 H 0.1893 0.0631 0.3521 0.026 Uiso 1 1 calc R U . . .
C20 C 0.15247(12) 0.19873(12) 0.36712(13) 0.0207(5) Uani 1 1 d . U . . .
C21 C 0.10821(14) 0.23178(13) 0.29965(14) 0.0295(6) Uani 1 1 d . U . . .
C22 C 0.03515(15) 0.25516(15) 0.28624(17) 0.0454(8) Uani 1 1 d . U . . .
H22 H 0.0034 0.2777 0.2405 0.055 Uiso 1 1 calc R U . . .
C23 C 0.00860(16) 0.24614(15) 0.3379(2) 0.0480(8) Uani 1 1 d . U . . .
H23 H -0.0419 0.2607 0.3270 0.058 Uiso 1 1 calc R U . . .
C24 C 0.05408(16) 0.21654(15) 0.40460(17) 0.0412(7) Uani 1 1 d . U . . .
H24 H 0.0355 0.2119 0.4404 0.049 Uiso 1 1 calc R U . . .
C25 C 0.12727(14) 0.19291(15) 0.42148(14) 0.0328(6) Uani 1 1 d . U . . .
C26 C 0.42671(12) 0.14312(12) 0.42827(12) 0.0162(5) Uani 1 1 d . U . . .
C27 C 0.44827(13) 0.15425(12) 0.37131(12) 0.0191(5) Uani 1 1 d . U . . .
C28 C 0.52623(13) 0.16065(12) 0.39170(13) 0.0225(6) Uani 1 1 d . U . . .
H28 H 0.5425 0.1680 0.3545 0.027 Uiso 1 1 calc R U . . .
C29 C 0.58025(13) 0.15659(12) 0.46484(13) 0.0233(6) Uani 1 1 d . U . . .
H29 H 0.6329 0.1629 0.4778 0.028 Uiso 1 1 calc R U . . .
C30 C 0.55753(13) 0.14337(13) 0.51930(13) 0.0229(5) Uani 1 1 d . U . . .
H30 H 0.5952 0.1392 0.5693 0.027 Uiso 1 1 calc R U . . .
C31 C 0.48074(13) 0.13600(12) 0.50230(12) 0.0183(5) Uani 1 1 d . U . . .
C32 C 0.69516(13) 0.46526(12) 0.51371(13) 0.0252(6) Uani 1 1 d . U . . .
H32A H 0.7024 0.4889 0.4742 0.038 Uiso 1 1 d R U . . .
H32B H 0.7367 0.4787 0.5618 0.038 Uiso 1 1 d R U . . .
H32C H 0.6460 0.4798 0.5114 0.038 Uiso 1 1 d R U . . .
C33 C 0.66312(13) 0.31846(14) 0.57689(13) 0.0283(6) Uani 1 1 d . U . . .
H33A H 0.7027 0.3289 0.6270 0.042 Uiso 1 1 calc R U . . .
H33B H 0.6562 0.2669 0.5705 0.042 Uiso 1 1 calc R U . . .
H33C H 0.6148 0.3406 0.5694 0.042 Uiso 1 1 calc R U . . .
C34 C 0.61068(13) 0.33849(13) 0.39631(13) 0.0263(6) Uani 1 1 d . U . . .
H34A H 0.5621 0.3570 0.3922 0.039 Uiso 1 1 calc R U . . .
H34B H 0.6063 0.2871 0.3874 0.039 Uiso 1 1 calc R U . . .
H34C H 0.6228 0.3618 0.3596 0.039 Uiso 1 1 calc R U . . .
C35 C 0.44347(13) 0.32340(13) 0.45541(13) 0.0253(6) Uani 1 1 d . U . . .
H35A H 0.4483 0.3098 0.4109 0.038 Uiso 1 1 calc R U . . .
H35B H 0.4785 0.2947 0.4974 0.038 Uiso 1 1 calc R U . . .
H35C H 0.4563 0.3738 0.4661 0.038 Uiso 1 1 calc R U . . .
C36 C 0.26561(14) 0.37573(13) 0.35729(12) 0.0255(6) Uani 1 1 d . U . . .
H36A H 0.2849 0.4243 0.3712 0.038 Uiso 1 1 calc R U . . .
H36B H 0.2132 0.3728 0.3516 0.038 Uiso 1 1 calc R U . . .
H36C H 0.2659 0.3632 0.3104 0.038 Uiso 1 1 calc R U . . .
C37 C 0.33542(14) 0.33725(14) 0.53681(13) 0.0294(6) Uani 1 1 d . U . . .
H37A H 0.3614 0.3009 0.5746 0.044 Uiso 1 1 calc R U . . .
H37B H 0.2827 0.3428 0.5296 0.044 Uiso 1 1 calc R U . . .
H37C H 0.3626 0.3825 0.5530 0.044 Uiso 1 1 calc R U . . .
C71 C 0.8513(6) 0.1545(6) 0.6164(6) 0.0325(12) Uani 0.468(5) 1 d . U P A 1
H71 H 0.8823 0.1920 0.6074 0.039 Uiso 0.468(5) 1 calc R U P A 1
C72 C 0.9072(4) 0.1112(4) 0.6568(4) 0.0325(12) Uani 0.468(5) 1 d . U P A 1
H72A H 0.8879 0.0623 0.6495 0.049 Uiso 0.468(5) 1 calc R U P A 1
H72B H 0.9273 0.1240 0.7091 0.049 Uiso 0.468(5) 1 calc R U P A 1
H72C H 0.9482 0.1148 0.6417 0.049 Uiso 0.468(5) 1 calc R U P A 1
C73 C 0.8124(3) 0.2013(3) 0.6508(3) 0.0325(12) Uani 0.468(5) 1 d . U P A 1
H73A H 0.8381 0.1955 0.7047 0.049 Uiso 0.468(5) 1 calc R U P A 1
H73B H 0.7586 0.1874 0.6315 0.049 Uiso 0.468(5) 1 calc R U P A 1
H73C H 0.8155 0.2511 0.6382 0.049 Uiso 0.468(5) 1 calc R U P A 1
C71A C 0.8372(5) 0.1555(6) 0.6226(5) 0.0400(12) Uani 0.532(5) 1 d . U P A 2
H71A H 0.8649 0.2020 0.6355 0.048 Uiso 0.532(5) 1 calc R U P A 2
C72A C 0.7864(3) 0.1415(3) 0.6634(3) 0.0400(12) Uani 0.532(5) 1 d . U P A 2
H72D H 0.7415 0.1727 0.6427 0.060 Uiso 0.532(5) 1 calc R U P A 2
H72E H 0.8163 0.1513 0.7163 0.060 Uiso 0.532(5) 1 calc R U P A 2
H72F H 0.7697 0.0918 0.6564 0.060 Uiso 0.532(5) 1 calc R U P A 2
C73A C 0.8873(4) 0.0912(3) 0.6645(3) 0.0400(12) Uani 0.532(5) 1 d . U P A 2
H73D H 0.8552 0.0550 0.6715 0.060 Uiso 0.532(5) 1 calc R U P A 2
H73E H 0.9268 0.1068 0.7130 0.060 Uiso 0.532(5) 1 calc R U P A 2
H73F H 0.9117 0.0712 0.6357 0.060 Uiso 0.532(5) 1 calc R U P A 2
C101 C -0.0377(3) 0.4479(2) 1.0159(3) 0.0924(13) Uani 1 1 d . U . . .
H101 H -0.0641 0.4112 1.0272 0.111 Uiso 1 1 calc R U . . .
C102 C -0.0193(3) 0.5170(3) 0.9281(3) 0.0984(14) Uani 1 1 d . U . . .
H102 H -0.0327 0.5288 0.8781 0.118 Uiso 1 1 calc R U . . .
C103 C -0.0580(3) 0.4634(3) 0.9447(3) 0.0984(13) Uani 1 1 d . U . . .
H103 H -0.0982 0.4381 0.9062 0.118 Uiso 1 1 calc R U . . .
C111 C 0.74049(14) 0.22413(14) 0.34772(13) 0.0272(6) Uani 1 1 d . U . . .
H111 H 0.7483 0.2734 0.3684 0.033 Uiso 1 1 calc R U . . .
C112 C 0.80542(16) 0.20804(19) 0.32700(15) 0.0520(9) Uani 1 1 d . U . . .
H11A H 0.8548 0.2128 0.3710 0.078 Uiso 1 1 calc R U . . .
H11B H 0.8030 0.2416 0.2889 0.078 Uiso 1 1 calc R U . . .
H11C H 0.7998 0.1595 0.3078 0.078 Uiso 1 1 calc R U . . .
C113 C 0.66474(15) 0.22269(15) 0.27746(13) 0.0355(7) Uani 1 1 d . U . . .
H11D H 0.6585 0.1765 0.2531 0.053 Uiso 1 1 calc R U . . .
H11E H 0.6645 0.2603 0.2439 0.053 Uiso 1 1 calc R U . . .
H11F H 0.6226 0.2304 0.2902 0.053 Uiso 1 1 calc R U . . .
C131 C 0.92538(13) 0.42175(13) 0.67968(12) 0.0237(6) Uani 1 1 d . U . . .
H131 H 0.9342 0.3734 0.6645 0.028 Uiso 1 1 calc R U . . .
C132 C 0.86362(15) 0.41492(17) 0.70492(15) 0.0457(8) Uani 1 1 d . U . . .
H13A H 0.8814 0.3833 0.7480 0.069 Uiso 1 1 calc R U . . .
H13B H 0.8172 0.3952 0.6647 0.069 Uiso 1 1 calc R U . . .
H13C H 0.8523 0.4619 0.7185 0.069 Uiso 1 1 calc R U . . .
C133 C 1.00025(13) 0.44594(15) 0.74362(13) 0.0309(6) Uani 1 1 d . U . . .
H13D H 1.0385 0.4537 0.7256 0.046 Uiso 1 1 calc R U . . .
H13E H 1.0186 0.4093 0.7822 0.046 Uiso 1 1 calc R U . . .
H13F H 0.9918 0.4903 0.7642 0.046 Uiso 1 1 calc R U . . .
C171 C 0.83906(14) 0.45706(14) 0.40340(13) 0.0292(6) Uani 1 1 d . U . . .
H171 H 0.8344 0.4043 0.4057 0.035 Uiso 1 1 calc R U . . .
C172 C 0.90372(16) 0.47257(17) 0.38300(15) 0.0471(8) Uani 1 1 d . U . . .
H17A H 0.9083 0.5240 0.3787 0.071 Uiso 1 1 calc R U . . .
H17B H 0.8925 0.4499 0.3356 0.071 Uiso 1 1 calc R U . . .
H17C H 0.9519 0.4538 0.4216 0.071 Uiso 1 1 calc R U . . .
C173 C 0.76274(16) 0.48552(18) 0.34361(15) 0.0480(8) Uani 1 1 d . U . . .
H17D H 0.7219 0.4748 0.3574 0.072 Uiso 1 1 calc R U . . .
H17E H 0.7512 0.4629 0.2961 0.072 Uiso 1 1 calc R U . . .
H17F H 0.7664 0.5371 0.3391 0.072 Uiso 1 1 calc R U . . .
C221 C 0.13859(15) 0.24285(15) 0.24328(14) 0.0359(7) Uani 1 1 d . U . . .
H221 H 0.1947 0.2526 0.2715 0.043 Uiso 1 1 calc R U . . .
C212 C 0.10245(17) 0.30660(17) 0.19231(16) 0.0544(9) Uani 1 1 d . U . . .
H21A H 0.1311 0.3169 0.1643 0.082 Uiso 1 1 calc R U . . .
H21B H 0.1039 0.3481 0.2222 0.082 Uiso 1 1 calc R U . . .
H21C H 0.0492 0.2956 0.1579 0.082 Uiso 1 1 calc R U . . .
C213 C 0.12943(17) 0.17575(16) 0.19716(15) 0.0482(8) Uani 1 1 d . U . . .
H21D H 0.0750 0.1639 0.1696 0.072 Uiso 1 1 calc R U . . .
H21E H 0.1567 0.1363 0.2301 0.072 Uiso 1 1 calc R U . . .
H21F H 0.1507 0.1842 0.1623 0.072 Uiso 1 1 calc R U . . .
C251 C 0.17924(18) 0.1628(2) 0.49772(17) 0.0583(10) Uani 1 1 d D U . . .
H25A H 0.2320 0.1559 0.5027 0.070 Uiso 0.723(8) 1 calc R U P B 1
H25B H 0.2204 0.1432 0.4866 0.070 Uiso 0.277(8) 1 calc R U P B 2
C252 C 0.1810(4) 0.2214(3) 0.5570(3) 0.0796(10) Uani 0.723(8) 1 d . U P B 1
H25C H 0.1294 0.2270 0.5530 0.119 Uiso 0.723(8) 1 calc R U P B 1
H25D H 0.1986 0.2670 0.5469 0.119 Uiso 0.723(8) 1 calc R U P B 1
H25E H 0.2160 0.2057 0.6072 0.119 Uiso 0.723(8) 1 calc R U P B 1
C25A C 0.2251(10) 0.1952(8) 0.5643(6) 0.0796(10) Uani 0.277(8) 1 d D U P B 2
H25F H 0.1947 0.2293 0.5766 0.119 Uiso 0.277(8) 1 calc R U P B 2
H25G H 0.2671 0.2202 0.5604 0.119 Uiso 0.277(8) 1 calc R U P B 2
H25H H 0.2462 0.1592 0.6033 0.119 Uiso 0.277(8) 1 calc R U P B 2
C253 C 0.1503(2) 0.09541(18) 0.51212(18) 0.0796(10) Uani 1 1 d . U . . .
H25I H 0.0997 0.1031 0.5097 0.119 Uiso 1 1 calc R U . . .
H25J H 0.1856 0.0779 0.5614 0.119 Uiso 1 1 calc R U . . .
H25K H 0.1463 0.0603 0.4748 0.119 Uiso 1 1 calc R U . . .
C271 C 0.39015(14) 0.15871(14) 0.29047(12) 0.0268(6) Uani 1 1 d . U . . .
H271 H 0.3389 0.1464 0.2869 0.032 Uiso 1 1 calc R U . . .
C272 C 0.40819(17) 0.10529(15) 0.24388(14) 0.0434(8) Uani 1 1 d . U . . .
H27A H 0.3682 0.1073 0.1925 0.065 Uiso 1 1 calc R U . . .
H27B H 0.4102 0.0574 0.2636 0.065 Uiso 1 1 calc R U . . .
H27C H 0.4577 0.1169 0.2455 0.065 Uiso 1 1 calc R U . . .
C273 C 0.38516(18) 0.23311(16) 0.25993(15) 0.0519(9) Uani 1 1 d . U . . .
H27D H 0.4349 0.2466 0.2630 0.078 Uiso 1 1 calc R U . . .
H27E H 0.3711 0.2665 0.2889 0.078 Uiso 1 1 calc R U . . .
H27F H 0.3463 0.2343 0.2081 0.078 Uiso 1 1 calc R U . . .
C201 C 0.3243(2) 0.47872(18) 0.24756(18) 0.0570(9) Uani 1 1 d . U . . .
H201 H 0.2708 0.4717 0.2194 0.068 Uiso 1 1 calc R U . . .
C202 C 0.3757(2) 0.44142(17) 0.23072(17) 0.0563(9) Uani 1 1 d . U . . .
H202 H 0.3574 0.4089 0.1905 0.068 Uiso 1 1 calc R U . . .
C203 C 0.4524(2) 0.45142(19) 0.27180(17) 0.0610(10) Uani 1 1 d . U . . .
H203 H 0.4874 0.4259 0.2601 0.073 Uiso 1 1 calc R U . . .
C204 C 0.4792(2) 0.49812(17) 0.32989(17) 0.0576(9) Uani 1 1 d . U . . .
H204 H 0.5327 0.5045 0.3587 0.069 Uiso 1 1 calc R U . . .
C205 C 0.4289(2) 0.53583(18) 0.34667(19) 0.0597(9) Uani 1 1 d . U . . .
H205 H 0.4475 0.5686 0.3867 0.072 Uiso 1 1 calc R U . . .
C206 C 0.3523(2) 0.52599(17) 0.3058(2) 0.0600(10) Uani 1 1 d . U . . .
H206 H 0.3176 0.5520 0.3175 0.072 Uiso 1 1 calc R U . . .
C311 C 0.45781(14) 0.11924(13) 0.56309(12) 0.0245(6) Uani 1 1 d . U . . .
H311 H 0.4009 0.1233 0.5413 0.029 Uiso 1 1 calc R U . . .
C312 C 0.49210(17) 0.17105(15) 0.62755(14) 0.0426(8) Uani 1 1 d . U . . .
H31A H 0.5477 0.1648 0.6532 0.064 Uiso 1 1 calc R U . . .
H31B H 0.4705 0.1620 0.6621 0.064 Uiso 1 1 calc R U . . .
H31C H 0.4801 0.2198 0.6089 0.064 Uiso 1 1 calc R U . . .
C313 C 0.47911(18) 0.04316(14) 0.58938(15) 0.0448(8) Uani 1 1 d . U . . .
H31D H 0.5348 0.0375 0.6112 0.067 Uiso 1 1 calc R U . . .
H31E H 0.4546 0.0107 0.5473 0.067 Uiso 1 1 calc R U . . .
H31F H 0.4617 0.0321 0.6267 0.067 Uiso 1 1 calc R U . . .

loop_
_atom_site_aniso_label
_atom_site_aniso_U_11
_atom_site_aniso_U_22
_atom_site_aniso_U_33
_atom_site_aniso_U_23
_atom_site_aniso_U_13
_atom_site_aniso_U_12
Ga1 0.01579(15) 0.01356(15) 0.02911(15) -0.00315(12) 0.00988(12) -0.00090(11)
Ga2 0.01793(15) 0.01398(15) 0.02327(14) -0.00355(12) 0.00901(11) -0.00054(11)
Li1 0.037(3) 0.017(2) 0.038(2) -0.005(2) 0.017(2) 0.0040(19)
Li2 0.024(2) 0.029(3) 0.034(2) -0.006(2) 0.013(2) -0.0033(18)
B1 0.0180(14) 0.0137(15) 0.0186(14) 0.0014(11) 0.0056(12) 0.0001(11)
B2 0.0205(15) 0.0176(15) 0.0123(12) 0.0002(11) 0.0063(11) 0.0010(11)
N2 0.0151(11) 0.0130(11) 0.0238(10) 0.0016(9) 0.0080(9) 0.0009(8)
N3 0.0141(10) 0.0142(11) 0.0181(10) -0.0017(8) 0.0074(8) -0.0014(8)
N4 0.0162(11) 0.0132(11) 0.0204(10) -0.0014(8) 0.0075(9) 0.0001(8)
N5 0.0131(10) 0.0126(11) 0.0276(11) -0.0002(9) 0.0064(9) -0.0001(8)
C3 0.0144(13) 0.0224(15) 0.0345(14) -0.0005(12) 0.0107(12) -0.0003(10)
C4 0.0141(13) 0.0206(15) 0.0369(15) -0.0019(12) 0.0083(11) 0.0046(10)
C6 0.0159(13) 0.0116(13) 0.0298(13) -0.0022(11) 0.0082(11) 0.0007(10)
C7 0.0226(14) 0.0151(14) 0.0273(13) 0.0001(11) 0.0029(11) 0.0014(11)
C8 0.0328(16) 0.0137(14) 0.0334(14) 0.0048(12) 0.0125(13) 0.0007(11)
C9 0.0245(15) 0.0145(14) 0.0375(15) -0.0061(12) 0.0129(12) -0.0035(11)
C10 0.0230(14) 0.0240(15) 0.0237(13) -0.0080(11) 0.0099(11) -0.0014(11)
C11 0.0186(13) 0.0194(14) 0.0275(13) -0.0008(11) 0.0121(11) 0.0028(10)
C12 0.0151(13) 0.0123(13) 0.0285(13) -0.0018(11) 0.0115(11) -0.0023(10)
C13 0.0142(13) 0.0173(14) 0.0268(13) -0.0007(11) 0.0094(11) -0.0029(10)
C14 0.0202(14) 0.0205(15) 0.0317(14) -0.0062(12) 0.0118(12) -0.0033(11)
C15 0.0242(15) 0.0131(14) 0.0479(17) 0.0027(12) 0.0167(13) -0.0010(11)
C16 0.0270(15) 0.0197(15) 0.0356(15) 0.0116(12) 0.0153(12) 0.0019(11)
C17 0.0192(13) 0.0198(14) 0.0297(13) 0.0025(11) 0.0122(11) -0.0018(10)
C18 0.0242(14) 0.0116(13) 0.0273(13) -0.0028(11) 0.0119(11) -0.0010(10)
C19 0.0199(14) 0.0144(14) 0.0286(13) -0.0038(11) 0.0086(11) -0.0053(10)
C20 0.0127(12) 0.0170(14) 0.0277(13) -0.0013(11) 0.0050(10) -0.0022(10)
C21 0.0187(14) 0.0216(15) 0.0376(15) 0.0010(12) 0.0032(12) -0.0063(11)
C22 0.0181(15) 0.0333(19) 0.064(2) 0.0170(16) -0.0004(15) -0.0001(13)
C23 0.0212(16) 0.0276(18) 0.093(3) 0.0020(17) 0.0242(17) -0.0007(13)
C24 0.0286(17) 0.0382(19) 0.066(2) -0.0093(16) 0.0298(16) -0.0024(13)
C25 0.0257(15) 0.0364(17) 0.0386(15) -0.0026(13) 0.0166(13) -0.0001(12)
C26 0.0178(12) 0.0080(12) 0.0236(12) -0.0018(10) 0.0101(10) 0.0007(9)
C27 0.0231(13) 0.0136(14) 0.0213(12) -0.0028(10) 0.0106(11) -0.0001(10)
C28 0.0257(14) 0.0186(14) 0.0292(14) -0.0033(11) 0.0176(12) -0.0021(11)
C29 0.0168(13) 0.0187(14) 0.0353(14) -0.0027(11) 0.0126(12) -0.0014(10)
C30 0.0197(13) 0.0201(14) 0.0227(13) -0.0021(11) 0.0042(11) 0.0031(11)
C31 0.0185(13) 0.0137(13) 0.0207(12) -0.0009(10) 0.0070(10) 0.0008(10)
C32 0.0200(14) 0.0182(14) 0.0351(15) -0.0045(12) 0.0103(12) 0.0005(10)
C33 0.0216(14) 0.0342(17) 0.0288(14) -0.0118(12) 0.0112(12) -0.0066(12)
C34 0.0242(14) 0.0242(15) 0.0330(14) -0.0012(12) 0.0150(12) -0.0019(11)
C35 0.0218(14) 0.0214(15) 0.0319(14) -0.0070(12) 0.0112(12) -0.0048(11)
C36 0.0331(15) 0.0190(15) 0.0262(13) -0.0019(11) 0.0148(12) -0.0023(11)
C37 0.0363(16) 0.0220(15) 0.0279(14) 0.0011(12) 0.0127(13) 0.0048(12)
C71 0.034(3) 0.022(2) 0.029(2) -0.0002(16) 0.0032(17) 0.0005(17)
C72 0.034(3) 0.022(2) 0.029(2) -0.0002(16) 0.0032(17) 0.0005(17)
C73 0.034(3) 0.022(2) 0.029(2) -0.0002(16) 0.0032(17) 0.0005(17)
C71A 0.051(3) 0.031(2) 0.0227(18) 0.0030(15) 0.0032(17) 0.0003(17)
C72A 0.051(3) 0.031(2) 0.0227(18) 0.0030(15) 0.0032(17) 0.0003(17)
C73A 0.051(3) 0.031(2) 0.0227(18) 0.0030(15) 0.0032(17) 0.0003(17)
C101 0.122(3) 0.067(3) 0.134(3) -0.020(2) 0.098(3) -0.032(2)
C102 0.136(3) 0.102(3) 0.089(3) -0.010(2) 0.078(2) 0.002(2)
C103 0.107(3) 0.084(3) 0.116(3) -0.054(2) 0.061(2) -0.022(2)
C111 0.0333(16) 0.0264(16) 0.0245(13) -0.0006(12) 0.0153(12) 0.0012(12)
C112 0.0415(19) 0.082(3) 0.0419(17) 0.0140(17) 0.0267(15) 0.0045(17)
C113 0.0416(17) 0.0377(18) 0.0288(15) 0.0034(13) 0.0172(13) 0.0090(13)
C131 0.0249(14) 0.0203(15) 0.0237(13) -0.0015(11) 0.0090(11) -0.0043(11)
C132 0.0280(16) 0.068(2) 0.0374(16) 0.0181(16) 0.0119(14) -0.0068(15)
C133 0.0261(15) 0.0342(17) 0.0301(14) 0.0040(12) 0.0105(12) -0.0015(12)
C171 0.0358(16) 0.0245(16) 0.0278(14) 0.0048(12) 0.0148(13) 0.0020(12)
C172 0.0444(19) 0.064(2) 0.0405(17) 0.0010(16) 0.0261(15) 0.0033(16)
C173 0.0389(18) 0.065(2) 0.0333(16) 0.0023(16) 0.0107(14) 0.0020(16)
C221 0.0278(16) 0.0379(18) 0.0278(15) 0.0093(13) -0.0002(12) -0.0073(13)
C212 0.050(2) 0.047(2) 0.0437(18) 0.0211(16) 0.0017(15) -0.0066(16)
C213 0.053(2) 0.052(2) 0.0313(16) 0.0044(15) 0.0120(15) -0.0124(16)
C251 0.043(2) 0.100(3) 0.0478(19) 0.0186(19) 0.0352(17) 0.0181(18)
C252 0.125(3) 0.0368(19) 0.0506(16) 0.0054(14) 0.0158(18) 0.0092(18)
C25A 0.125(3) 0.0368(19) 0.0506(16) 0.0054(14) 0.0158(18) 0.0092(18)
C253 0.125(3) 0.0368(19) 0.0506(16) 0.0054(14) 0.0158(18) 0.0092(18)
C271 0.0252(14) 0.0351(17) 0.0208(13) 0.0018(12) 0.0110(11) -0.0019(12)
C272 0.060(2) 0.0364(19) 0.0280(15) -0.0083(14) 0.0141(15) -0.0028(15)
C273 0.073(2) 0.034(2) 0.0257(16) 0.0025(14) 0.0023(15) 0.0106(16)
C201 0.084(3) 0.040(2) 0.062(2) 0.0207(18) 0.046(2) -0.0010(18)
C202 0.103(3) 0.034(2) 0.0383(18) 0.0117(15) 0.038(2) 0.0148(19)
C203 0.095(3) 0.056(2) 0.0346(18) 0.0155(17) 0.0321(19) 0.040(2)
C204 0.085(3) 0.046(2) 0.049(2) 0.0092(17) 0.0362(19) 0.0203(19)
C205 0.099(3) 0.037(2) 0.064(2) -0.0015(18) 0.055(2) 0.001(2)
C206 0.100(3) 0.033(2) 0.084(3) 0.0086(19) 0.074(2) 0.006(2)
C311 0.0227(14) 0.0301(16) 0.0191(12) 0.0009(11) 0.0078(11) 0.0007(11)
C312 0.076(2) 0.0279(17) 0.0338(16) -0.0046(13) 0.0340(16) -0.0034(15)
C313 0.081(2) 0.0248(17) 0.0440(17) -0.0002(14) 0.0417(17) -0.0089(16)

loop_
_atom_type_symbol
_atom_type_description
_atom_type_scat_dispersion_real
_atom_type_scat_dispersion_imag
_atom_type_scat_source
C C 0.0033 0.0016 'International Tables Vol C Tables 4.2.6.8 and 6.1.1.4'
H H 0.0000 0.0000 'International Tables Vol C Tables 4.2.6.8 and 6.1.1.4'
N N 0.0061 0.0033 'International Tables Vol C Tables 4.2.6.8 and 6.1.1.4'
B B 0.0013 0.0007 'International Tables Vol C Tables 4.2.6.8 and 6.1.1.4'
Ga Ga 0.2307 1.6083 'International Tables Vol C Tables 4.2.6.8 and 6.1.1.4'
Li Li -0.0003 0.0001 'International Tables Vol C Tables 4.2.6.8 and 6.1.1.4'

loop_
_geom_angle_atom_site_label_1
_geom_angle_atom_site_label_2
_geom_angle_atom_site_label_3
_geom_angle
_geom_angle_site_symmetry_1
_geom_angle_site_symmetry_3
C32 Ga1 C34 105.44(10) . .
C32 Ga1 C33 103.79(10) . .
C34 Ga1 C33 108.47(9) . .
C32 Ga1 B1 111.04(10) . .
C34 Ga1 B1 112.14(10) . .
C33 Ga1 B1 115.21(10) . .
C32 Ga1 Li2 116.26(11) . .
C34 Ga1 Li2 54.21(11) . .
C33 Ga1 Li2 54.26(11) . .
B1 Ga1 Li2 132.69(12) . .
C35 Ga2 C36 107.34(10) . .
C35 Ga2 C37 103.89(10) . .
C36 Ga2 C37 108.20(10) . .
C35 Ga2 B2 112.18(10) . .
C36 Ga2 B2 110.73(10) . .
C37 Ga2 B2 114.07(10) . .
C35 Ga2 Li1 115.41(12) . .
C36 Ga2 Li1 54.15(11) . .
C37 Ga2 Li1 54.10(11) . .
B2 Ga2 Li1 132.41(12) . .
C32 Li1 Ga2 130.34(19) 3_666 .
C32 Li1 C15 107.87(17) 3_666 3_666
Ga2 Li1 C15 121.75(17) . 3_666
C29 Li2 Ga1 111.92(16) . .
N5 B1 N2 101.51(19) . .
N5 B1 Ga1 131.45(18) . .
N2 B1 Ga1 126.95(18) . .
N4 B2 N3 101.5(2) . .
N4 B2 Ga2 131.21(18) . .
N3 B2 Ga2 127.27(18) . .
C3 N2 C12 121.77(18) . .
C3 N2 B1 110.50(19) . .
C12 N2 B1 127.60(18) . .
C18 N3 C26 122.08(18) . .
C18 N3 B2 110.66(19) . .
C26 N3 B2 127.18(19) . .
C19 N4 C20 119.86(18) . .
C19 N4 B2 110.06(18) . .
C20 N4 B2 130.1(2) . .
C4 N5 C6 120.53(18) . .
C4 N5 B1 109.97(19) . .
C6 N5 B1 129.38(19) . .
C4 C3 N2 108.6(2) . .
C4 C3 H3 125.7 . .
N2 C3 H3 125.7 . .
C3 C4 N5 109.4(2) . .
C3 C4 H4 125.3 . .
N5 C4 H4 125.3 . .
C7 C6 C11 121.6(2) . .
C7 C6 N5 119.2(2) . .
C11 C6 N5 119.2(2) . .
C8 C7 C6 118.1(2) . .
C8 C7 C71 122.3(5) . .
C6 C7 C71 119.1(5) . .
C8 C7 C71A 117.5(4) . .
C6 C7 C71A 124.2(5) . .
C9 C8 C7 121.2(2) . .
C9 C8 H8 119.4 . .
C7 C8 H8 119.4 . .
C8 C9 C10 120.0(2) . .
C8 C9 H9 120.0 . .
C10 C9 H9 120.0 . .
C9 C10 C11 121.3(2) . .
C9 C10 H10 119.4 . .
C11 C10 H10 119.4 . .
C10 C11 C6 117.8(2) . .
C10 C11 C111 120.3(2) . .
C6 C11 C111 121.7(2) . .
C13 C12 C17 122.1(2) . .
C13 C12 N2 119.3(2) . .
C17 C12 N2 118.6(2) . .
C14 C13 C12 117.8(2) . .
C14 C13 C131 120.5(2) . .
C12 C13 C131 121.7(2) . .
C15 C14 C13 121.1(2) . .
C15 C14 H14 119.4 . .
C13 C14 H14 119.4 . .
C16 C15 C14 119.7(2) . .
C16 C15 Li1 92.51(17) . 3_666
C14 C15 Li1 88.43(17) . 3_666
C16 C15 H15 120.2 . .
C14 C15 H15 120.2 . .
Li1 C15 H15 89.1 3_666 .
C15 C16 C17 121.8(2) . .
C15 C16 H16 119.1 . .
C17 C16 H16 119.1 . .
C16 C17 C12 117.3(2) . .
C16 C17 C171 120.9(2) . .
C12 C17 C171 121.8(2) . .
C19 C18 N3 108.6(2) . .
C19 C18 H18 125.7 . .
N3 C18 H18 125.7 . .
C18 C19 N4 109.1(2) . .
C18 C19 H19 125.4 . .
N4 C19 H19 125.4 . .
C21 C20 C25 121.5(2) . .
C21 C20 N4 119.5(2) . .
C25 C20 N4 118.9(2) . .
C20 C21 C22 117.4(2) . .
C20 C21 C221 121.1(2) . .
C22 C21 C221 121.5(2) . .
C23 C22 C21 121.2(3) . .
C23 C22 H22 119.4 . .
C21 C22 H22 119.4 . .
C24 C23 C22 120.3(3) . .
C24 C23 H23 119.9 . .
C22 C23 H23 119.9 . .
C23 C24 C25 121.2(3) . .
C23 C24 H24 119.4 . .
C25 C24 H24 119.4 . .
C24 C25 C20 118.2(2) . .
C24 C25 C251 120.8(2) . .
C20 C25 C251 121.0(2) . .
C31 C26 C27 122.0(2) . .
C31 C26 N3 119.39(18) . .
C27 C26 N3 118.59(19) . .
C28 C27 C26 117.5(2) . .
C28 C27 C271 120.24(19) . .
C26 C27 C271 122.3(2) . .
C29 C28 C27 121.4(2) . .
C29 C28 H28 119.3 . .
C27 C28 H28 119.3 . .
C28 C29 C30 119.9(2) . .
C28 C29 Li2 86.35(17) . .
C30 C29 Li2 94.09(17) . .
C28 C29 H29 120.1 . .
C30 C29 H29 120.1 . .
Li2 C29 H29 89.6 . .
C29 C30 C31 121.4(2) . .
C29 C30 H30 119.3 . .
C31 C30 H30 119.3 . .
C30 C31 C26 117.9(2) . .
C30 C31 C311 120.1(2) . .
C26 C31 C311 122.0(2) . .
Ga1 C32 Li1 161.39(16) . 3_666
Ga1 C32 H32A 109.2 . .
Li1 C32 H32A 67.2 3_666 .
Ga1 C32 H32B 109.5 . .
Li1 C32 H32B 57.9 3_666 .
H32A C32 H32B 109.5 . .
Ga1 C32 H32C 109.7 . .
Li1 C32 H32C 88.3 3_666 .
H32A C32 H32C 109.5 . .
H32B C32 H32C 109.5 . .
Ga1 C33 H33A 109.5 . .
Ga1 C33 H33B 109.5 . .
H33A C33 H33B 109.5 . .
Ga1 C33 H33C 109.5 . .
H33A C33 H33C 109.5 . .
H33B C33 H33C 109.5 . .
Ga1 C34 H34A 109.5 . .
Ga1 C34 H34B 109.5 . .
H34A C34 H34B 109.5 . .
Ga1 C34 H34C 109.5 . .
H34A C34 H34C 109.5 . .
H34B C34 H34C 109.5 . .
Ga2 C35 H35A 109.5 . .
Ga2 C35 H35B 109.5 . .
H35A C35 H35B 109.5 . .
Ga2 C35 H35C 109.5 . .
H35A C35 H35C 109.5 . .
H35B C35 H35C 109.5 . .
Ga2 C36 H36A 109.5 . .
Ga2 C36 H36B 109.5 . .
H36A C36 H36B 109.5 . .
Ga2 C36 H36C 109.5 . .
H36A C36 H36C 109.5 . .
H36B C36 H36C 109.5 . .
Ga2 C37 H37A 109.5 . .
Ga2 C37 H37B 109.5 . .
H37A C37 H37B 109.5 . .
Ga2 C37 H37C 109.5 . .
H37A C37 H37C 109.5 . .
H37B C37 H37C 109.5 . .
C72 C71 C7 122.7(7) . .
C72 C71 C73 121.7(7) . .
C7 C71 C73 109.2(6) . .
C72 C71 H71 98.4 . .
C7 C71 H71 98.4 . .
C73 C71 H71 98.4 . .
C71 C72 H72A 109.5 . .
C71 C72 H72B 109.5 . .
H72A C72 H72B 109.5 . .
C71 C72 H72C 109.5 . .
H72A C72 H72C 109.5 . .
H72B C72 H72C 109.5 . .
C71 C73 H73A 109.5 . .
C71 C73 H73B 109.5 . .
H73A C73 H73B 109.5 . .
C71 C73 H73C 109.5 . .
H73A C73 H73C 109.5 . .
H73B C73 H73C 109.5 . .
C73A C71A C7 109.4(6) . .
C73A C71A C72A 88.6(6) . .
C7 C71A C72A 114.2(7) . .
C73A C71A H71A 114.0 . .
C7 C71A H71A 114.0 . .
C72A C71A H71A 114.0 . .
C71A C72A H72D 109.5 . .
C71A C72A H72E 109.5 . .
H72D C72A H72E 109.5 . .
C71A C72A H72F 109.5 . .
H72D C72A H72F 109.5 . .
H72E C72A H72F 109.5 . .
C71A C73A H73D 109.5 . .
C71A C73A H73E 109.5 . .
H73D C73A H73E 109.5 . .
C71A C73A H73F 109.5 . .
H73D C73A H73F 109.5 . .
H73E C73A H73F 109.5 . .
C103 C101 C102 121.7(4) . 3_567
C103 C101 H101 119.1 . .
C102 C101 H101 119.1 3_567 .
C101 C102 C103 119.1(4) 3_567 .
C101 C102 H102 120.4 3_567 .
C103 C102 H102 120.4 . .
C101 C103 C102 119.1(4) . .
C101 C103 H103 120.4 . .
C102 C103 H103 120.4 . .
C11 C111 C113 114.5(2) . .
C11 C111 C112 109.7(2) . .
C113 C111 C112 108.6(2) . .
C11 C111 H111 107.9 . .
C113 C111 H111 107.9 . .
C112 C111 H111 107.9 . .
C111 C112 H11A 109.5 . .
C111 C112 H11B 109.5 . .
H11A C112 H11B 109.5 . .
C111 C112 H11C 109.5 . .
H11A C112 H11C 109.5 . .
H11B C112 H11C 109.5 . .
C111 C113 H11D 109.5 . .
C111 C113 H11E 109.5 . .
H11D C113 H11E 109.5 . .
C111 C113 H11F 109.5 . .
H11D C113 H11F 109.5 . .
H11E C113 H11F 109.5 . .
C132 C131 C13 111.9(2) . .
C132 C131 C133 110.3(2) . .
C13 C131 C133 112.00(19) . .
C132 C131 H131 107.4 . .
C13 C131 H131 107.4 . .
C133 C131 H131 107.4 . .
C131 C132 H13A 109.5 . .
C131 C132 H13B 109.5 . .
H13A C132 H13B 109.5 . .
C131 C132 H13C 109.5 . .
H13A C132 H13C 109.5 . .
H13B C132 H13C 109.5 . .
C131 C133 H13D 109.5 . .
C131 C133 H13E 109.5 . .
H13D C133 H13E 109.5 . .
C131 C133 H13F 109.5 . .
H13D C133 H13F 109.5 . .
H13E C133 H13F 109.5 . .
C17 C171 C172 110.2(2) . .
C17 C171 C173 112.3(2) . .
C172 C171 C173 110.6(2) . .
C17 C171 H171 107.9 . .
C172 C171 H171 107.9 . .
C173 C171 H171 107.9 . .
C171 C172 H17A 109.5 . .
C171 C172 H17B 109.5 . .
H17A C172 H17B 109.5 . .
C171 C172 H17C 109.5 . .
H17A C172 H17C 109.5 . .
H17B C172 H17C 109.5 . .
C171 C173 H17D 109.5 . .
C171 C173 H17E 109.5 . .
H17D C173 H17E 109.5 . .
C171 C173 H17F 109.5 . .
H17D C173 H17F 109.5 . .
H17E C173 H17F 109.5 . .
C21 C221 C212 113.2(2) . .
C21 C221 C213 111.5(2) . .
C212 C221 C213 110.1(2) . .
C21 C221 H221 107.2 . .
C212 C221 H221 107.2 . .
C213 C221 H221 107.2 . .
C221 C212 H21A 109.5 . .
C221 C212 H21B 109.5 . .
H21A C212 H21B 109.5 . .
C221 C212 H21C 109.5 . .
H21A C212 H21C 109.5 . .
H21B C212 H21C 109.5 . .
C221 C213 H21D 109.5 . .
C221 C213 H21E 109.5 . .
H21D C213 H21E 109.5 . .
C221 C213 H21F 109.5 . .
H21D C213 H21F 109.5 . .
H21E C213 H21F 109.5 . .
C25A C251 C253 109.1(7) . .
C25A C251 C25 132.0(7) . .
C253 C251 C25 112.3(3) . .
C253 C251 C252 108.8(3) . .
C25 C251 C252 106.2(3) . .
C253 C251 H25A 109.8 . .
C25 C251 H25A 109.8 . .
C252 C251 H25A 109.8 . .
C25A C251 H25B 98.5 . .
C253 C251 H25B 98.5 . .
C25 C251 H25B 98.5 . .
C251 C252 H25C 109.5 . .
C251 C252 H25D 109.5 . .
H25C C252 H25D 109.5 . .
C251 C252 H25E 109.5 . .
H25C C252 H25E 109.5 . .
H25D C252 H25E 109.5 . .
C251 C25A H25F 109.5 . .
C251 C25A H25G 109.5 . .
H25F C25A H25G 109.5 . .
C251 C25A H25H 109.5 . .
H25F C25A H25H 109.5 . .
H25G C25A H25H 109.5 . .
C251 C253 H25I 109.5 . .
C251 C253 H25J 109.5 . .
H25I C253 H25J 109.5 . .
C251 C253 H25K 109.5 . .
H25I C253 H25K 109.5 . .
H25J C253 H25K 109.5 . .
C273 C271 C27 111.7(2) . .
C273 C271 C272 110.4(2) . .
C27 C271 C272 111.1(2) . .
C273 C271 H271 107.8 . .
C27 C271 H271 107.8 . .
C272 C271 H271 107.8 . .
C271 C272 H27A 109.5 . .
C271 C272 H27B 109.5 . .
H27A C272 H27B 109.5 . .
C271 C272 H27C 109.5 . .
H27A C272 H27C 109.5 . .
H27B C272 H27C 109.5 . .
C271 C273 H27D 109.5 . .
C271 C273 H27E 109.5 . .
H27D C273 H27E 109.5 . .
C271 C273 H27F 109.5 . .
H27D C273 H27F 109.5 . .
H27E C273 H27F 109.5 . .
C206 C201 C202 118.9(3) . .
C206 C201 H201 120.5 . .
C202 C201 H201 120.5 . .
C203 C202 C201 120.1(3) . .
C203 C202 H202 120.0 . .
C201 C202 H202 120.0 . .
C202 C203 C204 120.2(3) . .
C202 C203 H203 119.9 . .
C204 C203 H203 119.9 . .
C203 C204 C205 120.3(4) . .
C203 C204 H204 119.9 . .
C205 C204 H204 119.9 . .
C206 C205 C204 119.7(3) . .
C206 C205 H205 120.2 . .
C204 C205 H205 120.2 . .
C205 C206 C201 120.8(3) . .
C205 C206 H206 119.6 . .
C201 C206 H206 119.6 . .
C313 C311 C31 110.1(2) . .
C313 C311 C312 111.0(2) . .
C31 C311 C312 112.5(2) . .
C313 C311 H311 107.6 . .
C31 C311 H311 107.6 . .
C312 C311 H311 107.6 . .
C311 C312 H31A 109.5 . .
C311 C312 H31B 109.5 . .
H31A C312 H31B 109.5 . .
C311 C312 H31C 109.5 . .
H31A C312 H31C 109.5 . .
H31B C312 H31C 109.5 . .
C311 C313 H31D 109.5 . .
C311 C313 H31E 109.5 . .
H31D C313 H31E 109.5 . .
C311 C313 H31F 109.5 . .
H31D C313 H31F 109.5 . .
H31E C313 H31F 109.5 . .

loop_
_geom_bond_atom_site_label_1
_geom_bond_atom_site_label_2
_geom_bond_distance
_geom_bond_site_symmetry_2
Ga1 C32 2.029(2) .
Ga1 C34 2.050(2) .
Ga1 C33 2.067(2) .
Ga1 B1 2.099(3) .
Ga1 Li2 2.665(4) .
Ga2 C35 2.029(2) .
Ga2 C36 2.051(2) .
Ga2 C37 2.064(2) .
Ga2 B2 2.091(3) .
Ga2 Li1 2.645(4) .
Li1 C32 2.308(5) 3_666
Li1 C15 2.669(5) 3_666
Li2 C29 2.545(5) .
B1 N5 1.449(3) .
B1 N2 1.451(3) .
B2 N4 1.444(3) .
B2 N3 1.449(3) .
N2 C3 1.396(3) .
N2 C12 1.431(3) .
N3 C18 1.391(3) .
N3 C26 1.436(3) .
N4 C19 1.401(3) .
N4 C20 1.434(3) .
N5 C4 1.398(3) .
N5 C6 1.440(3) .
C3 C4 1.336(3) .
C3 H3 0.9500 .
C4 H4 0.9500 .
C6 C7 1.403(3) .
C6 C11 1.404(3) .
C7 C8 1.389(3) .
C7 C71 1.488(11) .
C7 C71A 1.558(10) .
C8 C9 1.376(3) .
C8 H8 0.9500 .
C9 C10 1.384(3) .
C9 H9 0.9500 .
C10 C11 1.389(3) .
C10 H10 0.9500 .
C11 C111 1.514(3) .
C12 C13 1.401(3) .
C12 C17 1.408(3) .
C13 C14 1.395(3) .
C13 C131 1.518(3) .
C14 C15 1.387(3) .
C14 H14 0.9500 .
C15 C16 1.380(3) .
C15 Li1 2.669(5) 3_666
C15 H15 0.9500 .
C16 C17 1.393(3) .
C16 H16 0.9500 .
C17 C171 1.518(3) .
C18 C19 1.338(3) .
C18 H18 0.9500 .
C19 H19 0.9500 .
C20 C21 1.391(3) .
C20 C25 1.397(3) .
C21 C22 1.401(3) .
C21 C221 1.519(3) .
C22 C23 1.372(4) .
C22 H22 0.9500 .
C23 C24 1.357(4) .
C23 H23 0.9500 .
C24 C25 1.388(3) .
C24 H24 0.9500 .
C25 C251 1.523(4) .
C26 C31 1.397(3) .
C26 C27 1.410(3) .
C27 C28 1.395(3) .
C27 C271 1.516(3) .
C28 C29 1.380(3) .
C28 H28 0.9500 .
C29 C30 1.384(3) .
C29 H29 0.9500 .
C30 C31 1.390(3) .
C30 H30 0.9500 .
C31 C311 1.520(3) .
C32 Li1 2.308(5) 3_666
C32 H32A 0.9800 .
C32 H32B 0.9800 .
C32 H32C 0.9800 .
C33 H33A 0.9800 .
C33 H33B 0.9800 .
C33 H33C 0.9800 .
C34 H34A 0.9800 .
C34 H34B 0.9800 .
C34 H34C 0.9800 .
C35 H35A 0.9800 .
C35 H35B 0.9800 .
C35 H35C 0.9800 .
C36 H36A 0.9800 .
C36 H36B 0.9800 .
C36 H36C 0.9800 .
C37 H37A 0.9800 .
C37 H37B 0.9800 .
C37 H37C 0.9800 .
C71 C72 1.314(11) .
C71 C73 1.520(10) .
C71 H71 1.0000 .
C72 H72A 0.9800 .
C72 H72B 0.9800 .
C72 H72C 0.9800 .
C73 H73A 0.9800 .
C73 H73B 0.9800 .
C73 H73C 0.9800 .
C71A C73A 1.548(11) .
C71A C72A 1.574(9) .
C71A H71A 1.0000 .
C72A H72D 0.9800 .
C72A H72E 0.9800 .
C72A H72F 0.9800 .
C73A H73D 0.9800 .
C73A H73E 0.9800 .
C73A H73F 0.9800 .
C101 C103 1.343(5) .
C101 C102 1.351(6) 3_567
C101 H101 0.9500 .
C102 C101 1.351(6) 3_567
C102 C103 1.391(6) .
C102 H102 0.9500 .
C103 H103 0.9500 .
C111 C113 1.523(3) .
C111 C112 1.537(3) .
C111 H111 1.0000 .
C112 H11A 0.9800 .
C112 H11B 0.9800 .
C112 H11C 0.9800 .
C113 H11D 0.9800 .
C113 H11E 0.9800 .
C113 H11F 0.9800 .
C131 C132 1.515(3) .
C131 C133 1.523(3) .
C131 H131 1.0000 .
C132 H13A 0.9800 .
C132 H13B 0.9800 .
C132 H13C 0.9800 .
C133 H13D 0.9800 .
C133 H13E 0.9800 .
C133 H13F 0.9800 .
C171 C172 1.526(3) .
C171 C173 1.534(3) .
C171 H171 1.0000 .
C172 H17A 0.9800 .
C172 H17B 0.9800 .
C172 H17C 0.9800 .
C173 H17D 0.9800 .
C173 H17E 0.9800 .
C173 H17F 0.9800 .
C221 C212 1.532(4) .
C221 C213 1.532(4) .
C221 H221 1.0000 .
C212 H21A 0.9800 .
C212 H21B 0.9800 .
C212 H21C 0.9800 .
C213 H21D 0.9800 .
C213 H21E 0.9800 .
C213 H21F 0.9800 .
C251 C25A 1.380(8) .
C251 C253 1.471(4) .
C251 C252 1.618(6) .
C251 H25A 1.0000 .
C251 H25B 1.0000 .
C252 H25C 0.9800 .
C252 H25D 0.9800 .
C252 H25E 0.9800 .
C25A H25F 0.9800 .
C25A H25G 0.9800 .
C25A H25H 0.9800 .
C253 H25I 0.9800 .
C253 H25J 0.9800 .
C253 H25K 0.9800 .
C271 C273 1.516(4) .
C271 C272 1.524(3) .
C271 H271 1.0000 .
C272 H27A 0.9800 .
C272 H27B 0.9800 .
C272 H27C 0.9800 .
C273 H27D 0.9800 .
C273 H27E 0.9800 .
C273 H27F 0.9800 .
C201 C206 1.378(4) .
C201 C202 1.389(4) .
C201 H201 0.9500 .
C202 C203 1.362(4) .
C202 H202 0.9500 .
C203 C204 1.369(4) .
C203 H203 0.9500 .
C204 C205 1.375(4) .
C204 H204 0.9500 .
C205 C206 1.360(4) .
C205 H205 0.9500 .
C206 H206 0.9500 .
C311 C313 1.519(3) .
C311 C312 1.521(3) .
C311 H311 1.0000 .
C312 H31A 0.9800 .
C312 H31B 0.9800 .
C312 H31C 0.9800 .
C313 H31D 0.9800 .
C313 H31E 0.9800 .
C313 H31F 0.9800 .
